data_4026337
loop_
_publ_author_name
'Bin Hu'
'Shu-Jun Fu'
'Feng Xu'
'Tao Tao'
'Hao-Yu Zhu'
'Kou-Sen Cao'
'Wei Huang'
'Xiao-Zeng You'

_publ_section_title
;
 Linear Heterocyclic Aromatic Fluorescence Compounds Having Various
 Donor-Acceptor Spacers Prepared by the Combination of Carbon-Carbon Bond
 and Carbon-Nitrogen Bond Cross-Coupling Reactions
;
_journal_name_full 'Journal of Organic Chemistry'
_journal_page_first 4444
_journal_page_last 4456
_journal_paper_doi 10.1021/jo200065d
_journal_volume 76
_journal_year 2011
_chemical_formula_moiety 'C22 H15 Br N2 O S2, C2 H6 O'
_chemical_formula_sum 'C24 H21 Br N2 O2 S2'
_chemical_formula_weight 513.46
_chemical_name_systematic
; 
 ? 
;
_space_group_IT_number 2
_symmetry_cell_setting triclinic
_symmetry_space_group_name_Hall '-P 1'
_symmetry_space_group_name_H-M 'P -1'
_atom_sites_solution_hydrogens geom
_atom_sites_solution_primary direct
_atom_sites_solution_secondary difmap
_audit_creation_method SHELXL-97
_cell_angle_alpha 85.00(3)
_cell_angle_beta 85.59(2)
_cell_angle_gamma 78.26(3)
_cell_formula_units_Z 2
_cell_length_a 7.5444(15)
_cell_length_b 10.573(2)
_cell_length_c 14.340(3)
_cell_measurement_reflns_used 3469
_cell_measurement_temperature 291(2)
_cell_measurement_theta_max 27.4835
_cell_measurement_theta_min 3.0312
_cell_volume 1113.6(4)
_computing_cell_refinement 'CrystalClear (Rigaku Corp., 2001)'
_computing_data_collection 'CrystalClear (Molecular Structure Corporation & Rigaku Corporation, 2001)'
_computing_data_reduction 'TEXSAN (Molecular Structure Corporation & Rigaku Corporation, 2000)'
_computing_molecular_graphics SHELXTL
_computing_publication_material SHELXTL
_computing_structure_refinement SHELXTL
_computing_structure_solution 'SHELXTL (BRUKER 2000)'
_diffrn_ambient_temperature 291(2)
_diffrn_detector_area_resol_mean 14.6199
_diffrn_measured_fraction_theta_full 0.981
_diffrn_measured_fraction_theta_max 0.981
_diffrn_measurement_device_type 'Rigaku Mercury CCD area-detector'
_diffrn_measurement_method '\f and \w scans'
_diffrn_radiation_monochromator 'graphite monochromator'
_diffrn_radiation_source 'Rigaku rotating anode'
_diffrn_radiation_type MoK\a
_diffrn_radiation_wavelength 0.71073
_diffrn_reflns_av_R_equivalents 0.1078
_diffrn_reflns_av_sigmaI/netI 0.0759
_diffrn_reflns_limit_h_max 8
_diffrn_reflns_limit_h_min -8
_diffrn_reflns_limit_k_max 12
_diffrn_reflns_limit_k_min -12
_diffrn_reflns_limit_l_max 17
_diffrn_reflns_limit_l_min -14
_diffrn_reflns_number 9623
_diffrn_reflns_theta_full 25.00
_diffrn_reflns_theta_max 25.00
_diffrn_reflns_theta_min 3.03
_diffrn_standards_decay_% 0
_diffrn_standards_interval_count 0
_diffrn_standards_interval_time 0
_diffrn_standards_number 0
_exptl_absorpt_coefficient_mu 2.058
_exptl_absorpt_correction_T_max 0.8207
_exptl_absorpt_correction_T_min 0.7932
_exptl_absorpt_correction_type multi-scan
_exptl_absorpt_process_details '(REQAB, Jacobson, 1998)'
_exptl_crystal_colour yellow
_exptl_crystal_density_diffrn 1.531
_exptl_crystal_description block
_exptl_crystal_F_000 524
_exptl_crystal_size_max 0.12
_exptl_crystal_size_mid 0.10
_exptl_crystal_size_min 0.10
_refine_diff_density_max 0.445
_refine_diff_density_min -0.631
_refine_diff_density_rms 0.096
_refine_ls_extinction_method none
_refine_ls_goodness_of_fit_ref 0.925
_refine_ls_hydrogen_treatment constr
_refine_ls_matrix_type full
_refine_ls_number_parameters 337
_refine_ls_number_reflns 3842
_refine_ls_number_restraints 8
_refine_ls_restrained_S_all 0.945
_refine_ls_R_factor_all 0.1081
_refine_ls_R_factor_gt 0.0865
_refine_ls_shift/su_max 0.000
_refine_ls_shift/su_mean 0.000
_refine_ls_structure_factor_coef Fsqd
_refine_ls_weighting_details 'calc w=1/[\s^2^(Fo^2^)+(0.0863P)^2^+5.9147P] where P=(Fo^2^+2Fc^2^)/3'
_refine_ls_weighting_scheme calc
_refine_ls_wR_factor_gt 0.2033
_refine_ls_wR_factor_ref 0.2189
_reflns_number_gt 3103
_reflns_number_total 3842
_reflns_threshold_expression >2sigma(I)
_cod_data_source_file jo200065d_si_002_02.cif
_cod_data_source_block 2
_cod_original_cell_volume 1113.5(4)
_cod_database_code 4026337

loop_
_symmetry_equiv_pos_as_xyz
'x, y, z'
'-x, -y, -z'

loop_
_atom_site_label
_atom_site_type_symbol
_atom_site_fract_x
_atom_site_fract_y
_atom_site_fract_z
_atom_site_U_iso_or_equiv
_atom_site_adp_type
_atom_site_occupancy
_atom_site_symmetry_multiplicity
_atom_site_calc_flag
_atom_site_refinement_flags
_atom_site_disorder_assembly
_atom_site_disorder_group
O1 O 0.1846(19) 0.3652(10) 0.0391(8) 0.181(5) Uani 1 1 d D . .
Br1 Br 1.15917(12) -1.09492(8) 0.70306(7) 0.0760(4) Uani 1 1 d . . .
C1 C 0.8483(9) -0.6041(6) 0.4541(5) 0.0483(15) Uani 1 1 d . . .
H1 H 0.9190 -0.6796 0.4323 0.058 Uiso 1 1 calc R . .
C2 C 0.8263(8) -0.5961(6) 0.5525(4) 0.0422(14) Uani 1 1 d . . .
C3 C 0.7222(8) -0.4828(6) 0.5825(4) 0.0439(14) Uani 1 1 d . . .
H3 H 0.7011 -0.4721 0.6463 0.053 Uiso 1 1 calc R . .
C4 C 0.6483(8) -0.3840(6) 0.5178(4) 0.0416(13) Uani 1 1 d . . .
C5 C 0.5404(9) -0.2624(7) 0.5476(5) 0.0501(16) Uani 1 1 d . . .
H5 H 0.5193 -0.2498 0.6112 0.060 Uiso 1 1 calc R . .
C6 C 0.4714(9) -0.1684(6) 0.4844(5) 0.0493(15) Uani 1 1 d . . .
H6 H 0.4039 -0.0910 0.5049 0.059 Uiso 1 1 calc R . .
C7 C 0.4984(8) -0.1838(6) 0.3876(5) 0.0473(15) Uani 1 1 d . . .
C8 C 0.4205(9) -0.0882(7) 0.3196(5) 0.0585(18) Uani 1 1 d . . .
H8 H 0.3533 -0.0099 0.3387 0.070 Uiso 1 1 calc R . .
C9 C 0.4420(9) -0.1086(8) 0.2262(5) 0.061(2) Uani 1 1 d . A .
C10 C 0.5497(10) -0.2282(8) 0.2020(5) 0.063(2) Uani 1 1 d . . .
H10 H 0.5689 -0.2420 0.1385 0.075 Uiso 1 1 calc R . .
C11 C 0.6011(8) -0.3017(6) 0.3537(4) 0.0438(14) Uani 1 1 d . . .
C12 C 0.6795(8) -0.4025(6) 0.4227(4) 0.0414(14) Uani 1 1 d . . .
C13 C 0.9097(8) -0.7050(6) 0.6168(5) 0.0453(14) Uani 1 1 d . . .
C14 C 0.9331(8) -0.7097(7) 0.7109(5) 0.0501(16) Uani 1 1 d . . .
C15 C 1.0133(8) -0.8322(7) 0.7468(5) 0.0533(17) Uani 1 1 d . . .
H15 H 1.0357 -0.8523 0.8098 0.064 Uiso 1 1 calc R . .
C16 C 1.0562(9) -0.9205(7) 0.6804(5) 0.0564(18) Uani 1 1 d . . .
C17 C 0.8849(12) -0.5996(8) 0.7744(5) 0.074(2) Uani 1 1 d . . .
H17A H 0.9153 -0.5227 0.7422 0.110 Uiso 1 1 calc R . .
H17B H 0.9515 -0.6216 0.8299 0.110 Uiso 1 1 calc R . .
H17C H 0.7572 -0.5845 0.7916 0.110 Uiso 1 1 calc R . .
C18 C 0.3588(11) -0.0141(10) 0.1527(6) 0.091(3) Uani 1 1 d D . .
C19 C 0.288(2) -0.001(2) 0.0754(11) 0.081(7) Uani 0.543(15) 1 d PD A 1
C20 C 0.2192(13) 0.1266(19) 0.0391(11) 0.107(5) Uani 1 1 d . . .
H20A H 0.1628 0.1463 -0.0172 0.128 Uiso 1 1 calc R A 1
C21 C 0.241(3) 0.205(2) 0.0880(17) 0.112(9) Uani 0.543(15) 1 d PD A 1
H21B H 0.2075 0.2962 0.0683 0.135 Uiso 0.543(15) 1 d PR A 1
C22 C 0.289(6) -0.128(4) 0.030(3) 0.052(6) Uani 0.543(15) 1 d PD A 1
H22A H 0.2717 -0.1944 0.0786 0.078 Uiso 0.543(15) 1 calc PR A 1
H22B H 0.4032 -0.1548 -0.0037 0.078 Uiso 0.543(15) 1 calc PR A 1
H22C H 0.1928 -0.1152 -0.0116 0.078 Uiso 0.543(15) 1 calc PR A 1
C19' C 0.294(2) 0.1029(18) 0.1364(15) 0.075(8) Uani 0.457(15) 1 d PD A 2
C21' C 0.218(3) 0.029(3) -0.0101(16) 0.105(10) Uani 0.457(15) 1 d P A 2
H21A H 0.1658 0.0349 -0.0705 0.126 Uiso 0.457(15) 1 d PR A 2
C22' C 0.319(6) 0.195(3) 0.209(3) 0.055(8) Uani 0.457(15) 1 d PD A 2
H22D H 0.4344 0.1643 0.2361 0.082 Uiso 0.457(15) 1 calc PR A 2
H22E H 0.2240 0.1979 0.2579 0.082 Uiso 0.457(15) 1 calc PR A 2
H22F H 0.3158 0.2803 0.1794 0.082 Uiso 0.457(15) 1 calc PR A 2
N1 N 0.7780(7) -0.5148(5) 0.3912(4) 0.0477(13) Uani 1 1 d . . .
N2 N 0.6255(8) -0.3223(6) 0.2617(4) 0.0549(14) Uani 1 1 d . . .
S1 S 0.9958(2) -0.85416(17) 0.57239(12) 0.0530(5) Uani 1 1 d . . .
S2 S 0.3457(14) 0.1608(8) 0.1854(7) 0.075(3) Uani 0.543(15) 1 d PD A 1
S2' S 0.308(2) -0.1048(14) 0.0486(9) 0.086(5) Uani 0.457(15) 1 d PD A 2
O2 O 0.3514(17) 0.6215(9) 0.7692(6) 0.140(4) Uani 1 1 d D . .
H2A H 0.3344 0.5680 0.7300 0.210 Uiso 1 1 d R B .
C23 C 0.344(7) 0.593(4) 0.8547(12) 0.147(18) Uani 0.63(8) 1 d PD B 1
H23A H 0.3998 0.6553 0.8814 0.177 Uiso 0.63(8) 1 calc PR B 1
H23B H 0.4265 0.5103 0.8632 0.177 Uiso 0.63(8) 1 calc PR B 1
C24 C 0.203(6) 0.582(6) 0.911(4) 0.22(3) Uani 0.63(8) 1 d P B 1
H24A H 0.2422 0.5529 0.9729 0.327 Uiso 0.63(8) 1 calc PR B 1
H24B H 0.1409 0.5215 0.8890 0.327 Uiso 0.63(8) 1 calc PR B 1
H24C H 0.1230 0.6654 0.9134 0.327 Uiso 0.63(8) 1 calc PR B 1
C24' C 0.313(13) 0.544(6) 0.916(5) 0.19(5) Uani 0.37(8) 1 d P B 2
H24D H 0.2370 0.5587 0.9724 0.281 Uiso 0.37(8) 1 calc PR B 2
H24E H 0.4318 0.5586 0.9256 0.281 Uiso 0.37(8) 1 calc PR B 2
H24F H 0.3226 0.4560 0.9008 0.281 Uiso 0.37(8) 1 calc PR B 2
C23' C 0.236(10) 0.631(6) 0.841(8) 0.26(6) Uani 0.37(8) 1 d P B 2
H23C H 0.1243 0.6084 0.8245 0.309 Uiso 0.37(8) 1 calc PR B 2
H23D H 0.2088 0.7190 0.8592 0.309 Uiso 0.37(8) 1 calc PR B 2

loop_
_atom_site_aniso_label
_atom_site_aniso_U_11
_atom_site_aniso_U_22
_atom_site_aniso_U_33
_atom_site_aniso_U_23
_atom_site_aniso_U_13
_atom_site_aniso_U_12
O1 0.221(12) 0.131(8) 0.160(9) 0.030(7) -0.018(9) 0.028(8)
Br1 0.0698(6) 0.0626(5) 0.0867(7) 0.0049(4) -0.0070(4) 0.0039(4)
C1 0.054(4) 0.040(3) 0.051(4) -0.002(3) -0.002(3) -0.011(3)
C2 0.039(3) 0.053(4) 0.040(3) 0.002(3) -0.002(2) -0.024(3)
C3 0.042(3) 0.052(4) 0.041(3) -0.005(3) -0.002(3) -0.015(3)
C4 0.040(3) 0.045(3) 0.044(3) 0.002(3) -0.007(3) -0.019(3)
C5 0.050(4) 0.060(4) 0.043(4) -0.006(3) 0.002(3) -0.018(3)
C6 0.052(4) 0.042(3) 0.054(4) -0.002(3) -0.002(3) -0.012(3)
C7 0.036(3) 0.051(4) 0.059(4) 0.008(3) -0.007(3) -0.022(3)
C8 0.049(4) 0.061(4) 0.062(5) 0.017(4) 0.001(3) -0.014(3)
C9 0.038(3) 0.081(5) 0.063(5) 0.021(4) -0.003(3) -0.017(3)
C10 0.056(4) 0.097(6) 0.040(4) 0.013(4) -0.009(3) -0.030(4)
C11 0.036(3) 0.054(4) 0.046(4) 0.002(3) -0.004(3) -0.021(3)
C12 0.039(3) 0.049(3) 0.042(3) 0.000(3) -0.001(3) -0.024(3)
C13 0.036(3) 0.051(4) 0.051(4) 0.004(3) -0.007(3) -0.014(3)
C14 0.042(3) 0.063(4) 0.048(4) 0.004(3) -0.008(3) -0.016(3)
C15 0.040(3) 0.075(5) 0.043(4) 0.009(3) -0.007(3) -0.011(3)
C16 0.038(3) 0.061(4) 0.067(5) 0.022(4) -0.008(3) -0.013(3)
C17 0.091(6) 0.075(5) 0.054(5) -0.014(4) -0.019(4) -0.007(4)
C18 0.046(4) 0.141(9) 0.069(6) 0.053(6) 0.002(4) -0.007(5)
C19 0.045(8) 0.112(18) 0.069(13) 0.034(14) 0.011(8) -0.002(10)
C20 0.052(5) 0.179(15) 0.073(9) 0.050(9) -0.015(6) -0.004(8)
C21 0.088(14) 0.16(2) 0.068(14) 0.044(15) -0.005(11) 0.013(15)
C22 0.050(12) 0.092(13) 0.024(11) -0.019(8) -0.021(7) -0.020(9)
C19' 0.036(9) 0.102(18) 0.074(15) 0.056(16) -0.006(9) -0.008(10)
C21' 0.084(15) 0.17(3) 0.045(12) 0.034(14) -0.001(11) -0.003(17)
C22' 0.081(18) 0.013(9) 0.07(2) -0.016(8) -0.021(13) 0.003(9)
N1 0.053(3) 0.050(3) 0.044(3) -0.004(2) -0.001(2) -0.020(3)
N2 0.055(3) 0.069(4) 0.043(3) 0.006(3) -0.006(2) -0.021(3)
S1 0.0483(9) 0.0530(10) 0.0554(10) 0.0023(8) -0.0052(7) -0.0066(7)
S2 0.089(4) 0.062(6) 0.073(5) 0.006(4) -0.013(4) -0.011(4)
S2' 0.068(5) 0.138(13) 0.051(7) 0.010(7) -0.021(4) -0.019(6)
O2 0.226(12) 0.122(7) 0.091(6) -0.033(5) -0.002(7) -0.070(7)
C23 0.24(4) 0.18(3) 0.049(16) -0.041(17) 0.031(18) -0.12(3)
C24 0.14(3) 0.26(7) 0.25(6) -0.07(5) 0.08(3) -0.04(3)
C24' 0.33(11) 0.09(3) 0.12(5) -0.05(3) -0.04(7) 0.05(5)
C23' 0.18(6) 0.11(3) 0.40(12) 0.07(5) 0.20(8) 0.03(4)

loop_
_atom_type_symbol
_atom_type_description
_atom_type_scat_dispersion_real
_atom_type_scat_dispersion_imag
_atom_type_scat_source
C C 0.0033 0.0016 'International Tables Vol C Tables 4.2.6.8 and 6.1.1.4'
H H 0.0000 0.0000 'International Tables Vol C Tables 4.2.6.8 and 6.1.1.4'
N N 0.0061 0.0033 'International Tables Vol C Tables 4.2.6.8 and 6.1.1.4'
S S 0.1246 0.1234 'International Tables Vol C Tables 4.2.6.8 and 6.1.1.4'
Br Br -0.2901 2.4595 'International Tables Vol C Tables 4.2.6.8 and 6.1.1.4'
O O 0.0106 0.0060 'International Tables Vol C Tables 4.2.6.8 and 6.1.1.4'

loop_
_geom_angle_atom_site_label_1
_geom_angle_atom_site_label_2
_geom_angle_atom_site_label_3
_geom_angle
N1 C1 C2 125.8(6)
N1 C1 H1 117.1
C2 C1 H1 117.1
C3 C2 C1 115.6(6)
C3 C2 C13 123.6(6)
C1 C2 C13 120.8(6)
C2 C3 C4 120.4(6)
C2 C3 H3 119.8
C4 C3 H3 119.8
C12 C4 C3 118.9(6)
C12 C4 C5 119.6(6)
C3 C4 C5 121.5(6)
C6 C5 C4 120.6(6)
C6 C5 H5 119.7
C4 C5 H5 119.7
C5 C6 C7 121.6(6)
C5 C6 H6 119.2
C7 C6 H6 119.2
C6 C7 C8 122.6(7)
C6 C7 C11 120.6(6)
C8 C7 C11 116.7(6)
C9 C8 C7 121.2(7)
C9 C8 H8 119.4
C7 C8 H8 119.4
C8 C9 C10 116.4(7)
C8 C9 C18 123.4(8)
C10 C9 C18 120.2(7)
N2 C10 C9 125.6(7)
N2 C10 H10 117.2
C9 C10 H10 117.2
N2 C11 C7 122.7(6)
N2 C11 C12 119.8(6)
C7 C11 C12 117.5(6)
N1 C12 C4 122.0(6)
N1 C12 C11 118.0(6)
C4 C12 C11 120.0(6)
C14 C13 C2 130.1(6)
C14 C13 S1 111.1(5)
C2 C13 S1 118.8(5)
C13 C14 C15 112.5(6)
C13 C14 C17 127.6(7)
C15 C14 C17 119.9(6)
C16 C15 C14 113.3(6)
C16 C15 H15 123.4
C14 C15 H15 123.4
C15 C16 S1 112.0(5)
C15 C16 Br1 125.4(5)
S1 C16 Br1 122.6(5)
C14 C17 H17A 109.5
C14 C17 H17B 109.5
H17A C17 H17B 109.5
C14 C17 H17C 109.5
H17A C17 H17C 109.5
H17B C17 H17C 109.5
C19' C18 C19 72.3(16)
C19' C18 C9 142.4(14)
C19 C18 C9 144.7(15)
C19 C18 S2 104.3(15)
C9 C18 S2 111.0(7)
C19' C18 S2' 107.5(14)
C9 C18 S2' 109.6(8)
S2 C18 S2' 139.3(7)
C18 C19 C20 117(2)
C18 C19 C22 115.1(19)
C20 C19 C22 128(2)
C21 C20 C21' 171.2(18)
C21 C20 C19 112.7(15)
C21' C20 C19 59.9(15)
C21 C20 C19' 52.9(12)
C21' C20 C19' 119.9(16)
C19 C20 C19' 60.0(12)
C21 C20 H20A 123.7
C21' C20 H20A 64.0
C19 C20 H20A 123.7
C19' C20 H20A 173.9
C20 C21 S2 120.0(15)
C20 C21 H21B 120.1
S2 C21 H21B 119.7
C19 C22 H22A 109.5
C19 C22 H22B 109.5
H22A C22 H22B 109.5
C19 C22 H22C 109.5
H22A C22 H22C 109.5
H22B C22 H22C 109.5
C18 C19' C20 110.2(19)
C18 C19' C22' 116.9(18)
C20 C19' C22' 133(2)
C20 C21' S2' 109.0(17)
C19' C22' H22D 109.5
C19' C22' H22E 109.5
H22D C22' H22E 109.5
C19' C22' H22F 109.5
H22D C22' H22F 109.5
H22E C22' H22F 109.5
C1 N1 C12 117.2(6)
C10 N2 C11 117.4(7)
C16 S1 C13 91.1(4)
C21 S2 C18 85.8(11)
C21' S2' C18 93.1(15)
C23 O2 H2A 121.1
C23' O2 H2A 113.8
O2 C23 C24 129(5)
O2 C23 H23A 105.0
C24 C23 H23A 105.0
O2 C23 H23B 105.0
C24 C23 H23B 105.0
H23A C23 H23B 105.8
C23 C24 H24A 109.5
C23 C24 H24B 109.5
H24A C24 H24B 109.5
C23 C24 H24C 109.5
H24A C24 H24C 109.5
H24B C24 H24C 109.5
C23' C24' H24D 109.5
C23' C24' H24E 109.5
H24D C24' H24E 109.5
C23' C24' H24F 109.5
H24D C24' H24F 109.5
H24E C24' H24F 109.5
O2 C23' C24' 109(6)
O2 C23' H23C 110.0
C24' C23' H23C 110.0
O2 C23' H23D 110.0
C24' C23' H23D 110.0
H23C C23' H23D 108.4

loop_
_geom_bond_atom_site_label_1
_geom_bond_atom_site_label_2
_geom_bond_distance
O1 H21B 0.8026
Br1 C16 1.860(7)
C1 N1 1.307(8)
C1 C2 1.416(9)
C1 H1 0.9300
C2 C3 1.376(9)
C2 C13 1.476(9)
C3 C4 1.391(9)
C3 H3 0.9300
C4 C12 1.390(9)
C4 C5 1.454(9)
C5 C6 1.336(9)
C5 H5 0.9300
C6 C7 1.406(10)
C6 H6 0.9300
C7 C8 1.411(9)
C7 C11 1.430(9)
C8 C9 1.368(11)
C8 H8 0.9300
C9 C10 1.412(11)
C9 C18 1.471(11)
C10 N2 1.321(9)
C10 H10 0.9300
C11 N2 1.348(8)
C11 C12 1.455(9)
C12 N1 1.359(8)
C13 C14 1.370(9)
C13 S1 1.734(7)
C14 C15 1.387(10)
C14 C17 1.509(10)
C15 C16 1.366(10)
C15 H15 0.9300
C16 S1 1.700(7)
C17 H17A 0.9600
C17 H17B 0.9600
C17 H17C 0.9600
C18 C19' 1.243(15)
C18 C19 1.253(15)
C18 S2 1.929(11)
C18 S2' 1.945(12)
C19 C20 1.41(2)
C19 C22 1.540(19)
C20 C21 1.18(3)
C20 C21' 1.30(3)
C20 C19' 1.53(2)
C20 H20A 0.9300
C21 S2 1.64(3)
C21 H21B 0.9643
C22 H22A 0.9600
C22 H22B 0.9600
C22 H22C 0.9600
C19' C22' 1.538(18)
C21' S2' 1.63(3)
C21' H21A 0.9699
C22' H22D 0.9600
C22' H22E 0.9600
C22' H22F 0.9600
O2 C23 1.237(18)
O2 C23' 1.29(6)
O2 H2A 0.8653
C23 C24 1.30(6)
C23 H23A 0.9700
C23 H23B 0.9700
C24 H24A 0.9600
C24 H24B 0.9600
C24 H24C 0.9600
C24' C23' 1.44(14)
C24' H24D 0.9600
C24' H24E 0.9600
C24' H24F 0.9600
C23' H23C 0.9700
C23' H23D 0.9700
